data_4307303
loop_
_publ_author_name
'Stefan Fox'
'Insa B\"usching'
'Walter Barklage'
'Henry Strasdeit'

_publ_section_title
;
Coordination of Biologically Important \a-Amino Acids to Calcium(II) at
High pH: Insights from Crystal Structures of Calcium \a-Aminocarboxylates
;
_journal_name_full 'Inorganic Chemistry'
_journal_page_first 818
_journal_page_last 824
_journal_paper_doi 10.1021/ic061838b
_journal_volume 46
_journal_year 2007
_chemical_formula_sum 'C12 H30 Ca N2 O7'
_chemical_formula_weight 354.45
_chemical_name_common compound_4
_chemical_name_systematic
; 
 calcium leucinate trihydrate
;
_space_group_IT_number 2
_symmetry_cell_setting triclinic
_symmetry_space_group_name_Hall '-P 1'
_symmetry_space_group_name_H-M 'P -1'
_atom_sites_solution_hydrogens geom
_atom_sites_solution_primary direct
_atom_sites_solution_secondary difmap
_audit_creation_method SHELXL-97
_cell_angle_alpha 83.890(10)
_cell_angle_beta 80.81(2)
_cell_angle_gamma 77.480(10)
_cell_formula_units_Z 2
_cell_length_a 7.5950(10)
_cell_length_b 8.4330(10)
_cell_length_c 15.127(3)
_cell_measurement_temperature 296(2)
_cell_volume 931.1(3)
_computing_structure_refinement 'SHELXL-97 (Sheldrick, 1997)'
_computing_structure_solution 'SHELXS-97 (Sheldrick, 1990)'
_diffrn_ambient_temperature 296(2)
_diffrn_measured_fraction_theta_full 0.995
_diffrn_measured_fraction_theta_max 0.995
_diffrn_radiation_monochromator graphite
_diffrn_radiation_source 'fine-focus sealed tube'
_diffrn_radiation_type MoK\a
_diffrn_radiation_wavelength 0.71073
_diffrn_reflns_av_R_equivalents 0.0337
_diffrn_reflns_av_sigmaI/netI 0.0548
_diffrn_reflns_limit_h_max 8
_diffrn_reflns_limit_h_min 0
_diffrn_reflns_limit_k_max 9
_diffrn_reflns_limit_k_min -9
_diffrn_reflns_limit_l_max 17
_diffrn_reflns_limit_l_min -17
_diffrn_reflns_number 3187
_diffrn_reflns_theta_full 24.04
_diffrn_reflns_theta_max 24.04
_diffrn_reflns_theta_min 2.48
_exptl_absorpt_coefficient_mu 0.368
_exptl_absorpt_correction_T_max 0.9641
_exptl_absorpt_correction_T_min 0.9641
_exptl_absorpt_correction_type empirical
_exptl_crystal_density_diffrn 1.264
_exptl_crystal_density_method 'not measured'
_exptl_crystal_F_000 384
_exptl_crystal_size_max 0.75
_exptl_crystal_size_mid 0.49
_exptl_crystal_size_min 0.08
_refine_diff_density_max 0.390
_refine_diff_density_min -0.282
_refine_diff_density_rms 0.054
_refine_ls_extinction_method none
_refine_ls_goodness_of_fit_ref 1.048
_refine_ls_hydrogen_treatment mixed
_refine_ls_matrix_type full
_refine_ls_number_parameters 226
_refine_ls_number_reflns 2936
_refine_ls_number_restraints 0
_refine_ls_restrained_S_all 1.048
_refine_ls_R_factor_all 0.0757
_refine_ls_R_factor_gt 0.0469
_refine_ls_shift/su_max 0.000
_refine_ls_shift/su_mean 0.000
_refine_ls_structure_factor_coef Fsqd
_refine_ls_weighting_details 'calc w=1/[\s^2^(Fo^2^)+(0.0509P)^2^+0.2525P] where P=(Fo^2^+2Fc^2^)/3'
_refine_ls_weighting_scheme calc
_refine_ls_wR_factor_gt 0.0998
_refine_ls_wR_factor_ref 0.1110
_reflns_number_gt 2142
_reflns_number_total 2936
_reflns_threshold_expression >2sigma(I)
_cod_data_source_file ic061838bsi20060926_095807_4.cif
_cod_data_source_block compound_4
_cod_original_cell_volume 931.1(2)
_cod_database_code 4307303

loop_
_symmetry_equiv_pos_as_xyz
'x, y, z'
'-x, -y, -z'

loop_
_atom_site_label
_atom_site_type_symbol
_atom_site_fract_x
_atom_site_fract_y
_atom_site_fract_z
_atom_site_U_iso_or_equiv
_atom_site_adp_type
_atom_site_occupancy
_atom_site_symmetry_multiplicity
_atom_site_calc_flag
_atom_site_refinement_flags
_atom_site_disorder_assembly
_atom_site_disorder_group
Ca Ca 0.23327(8) 0.01811(7) 0.54523(4) 0.02686(19) Uani 1 1 d . . .
O1 O 0.5417(3) -0.0490(2) 0.59110(14) 0.0315(5) Uani 1 1 d . . .
O2 O 0.7159(3) -0.0738(3) 0.69849(15) 0.0525(7) Uani 1 1 d . . .
O3 O 0.2685(3) 0.2834(2) 0.56610(16) 0.0397(6) Uani 1 1 d . . .
O4 O 0.1635(3) 0.5449(2) 0.58593(17) 0.0494(7) Uani 1 1 d . . .
O1W O -0.0203(3) -0.1396(3) 0.56679(16) 0.0329(5) Uani 1 1 d . . .
H1WA H -0.095(5) -0.122(4) 0.613(2) 0.039 Uiso 1 1 d . . .
H1WB H 0.020(5) -0.237(4) 0.572(2) 0.039 Uiso 1 1 d . . .
O2W O 0.3601(3) -0.2512(3) 0.4920(2) 0.0454(7) Uani 1 1 d . . .
H2WA H 0.465(5) -0.274(4) 0.475(3) 0.054 Uiso 1 1 d . . .
H2WB H 0.336(5) -0.323(5) 0.514(3) 0.054 Uiso 1 1 d . . .
O3WA O -0.1069(12) -0.1279(13) 0.8392(5) 0.079(2) Uiso 0.50 1 d P A 1
O3WB O -0.1392(18) -0.0462(18) 0.8368(9) 0.088(4) Uiso 0.30 1 d P B 2
O3WC O -0.076(3) -0.208(3) 0.8354(13) 0.089(6) Uiso 0.20 1 d P C 3
N1 N 0.2541(4) -0.1132(4) 0.7065(2) 0.0437(8) Uani 1 1 d . . .
H1NA H 0.286(5) -0.213(5) 0.688(2) 0.052 Uiso 1 1 d . . .
H1NB H 0.163(5) -0.106(4) 0.744(2) 0.052 Uiso 1 1 d . . .
N2 N -0.0433(4) 0.1938(3) 0.6363(2) 0.0421(8) Uani 1 1 d . . .
H2NA H -0.150(5) 0.177(4) 0.636(2) 0.050 Uiso 1 1 d . . .
H2NB H -0.030(5) 0.151(5) 0.684(2) 0.050 Uiso 1 1 d . . .
C1 C 0.5661(4) -0.0665(4) 0.6720(2) 0.0368(8) Uani 1 1 d . . .
C2 C 0.4069(4) -0.0813(4) 0.7452(2) 0.0401(8) Uani 1 1 d . . .
H2 H 0.4472 -0.1755 0.7884 0.048 Uiso 1 1 calc R . .
C3 C 0.3559(5) 0.0717(5) 0.7952(3) 0.0557(10) Uani 1 1 d . . .
H3A H 0.4695 0.0957 0.8097 0.067 Uiso 1 1 calc R . .
H3B H 0.3050 0.1625 0.7535 0.067 Uiso 1 1 calc R . .
C4 C 0.2225(6) 0.0737(6) 0.8808(3) 0.0703(12) Uani 1 1 d . . .
H4 H 0.1003 0.0725 0.8645 0.080 Uiso 1 1 calc R . .
C5 C 0.2075(7) 0.2308(6) 0.9255(3) 0.0911(17) Uani 1 1 d . . .
H5A H 0.1209 0.2318 0.9810 0.137 Uiso 1 1 calc R . .
H5B H 0.1646 0.3245 0.8847 0.137 Uiso 1 1 calc R . .
H5C H 0.3272 0.2371 0.9396 0.137 Uiso 1 1 calc R . .
C6 C 0.2740(8) -0.0737(7) 0.9453(3) 0.0956(17) Uani 1 1 d . . .
H6A H 0.2831 -0.1733 0.9155 0.143 Uiso 1 1 calc R . .
H6B H 0.1805 -0.0700 0.9982 0.143 Uiso 1 1 calc R . .
H6C H 0.3916 -0.0729 0.9639 0.143 Uiso 1 1 calc R . .
C7 C 0.1468(4) 0.3993(4) 0.5929(2) 0.0317(7) Uani 1 1 d . . .
C8 C -0.0400(4) 0.3664(4) 0.6364(2) 0.0358(8) Uani 1 1 d . . .
H8 H -0.1295 0.4263 0.5964 0.043 Uiso 1 1 calc R . .
C9 C -0.0986(5) 0.4370(4) 0.7260(2) 0.0514(10) Uani 1 1 d . . .
H9A H -0.1033 0.5558 0.7171 0.062 Uiso 1 1 calc R . .
H9B H -0.0042 0.3899 0.7649 0.062 Uiso 1 1 calc R . .
C10 C -0.2830(6) 0.4095(5) 0.7758(3) 0.0627(12) Uani 1 1 d . . .
H10 H -0.2751 0.2894 0.7877 0.075 Uiso 1 1 calc R . .
C11 C -0.4356(6) 0.4755(6) 0.7216(3) 0.0787(14) Uani 1 1 d . . .
H11A H -0.4089 0.4250 0.6642 0.118 Uiso 1 1 calc R . .
H11B H -0.4481 0.5938 0.7103 0.118 Uiso 1 1 calc R . .
H11C H -0.5495 0.4510 0.7548 0.118 Uiso 1 1 calc R . .
C12 C -0.3186(7) 0.4846(7) 0.8666(3) 0.0952(17) Uani 1 1 d . . .
H12A H -0.4363 0.4673 0.8989 0.143 Uiso 1 1 calc R . .
H12B H -0.3207 0.6017 0.8567 0.143 Uiso 1 1 calc R . .
H12C H -0.2216 0.4328 0.9022 0.143 Uiso 1 1 calc R . .

loop_
_atom_site_aniso_label
_atom_site_aniso_U_11
_atom_site_aniso_U_22
_atom_site_aniso_U_33
_atom_site_aniso_U_23
_atom_site_aniso_U_13
_atom_site_aniso_U_12
Ca 0.0192(3) 0.0232(3) 0.0374(4) -0.0036(2) 0.0007(2) -0.0056(2)
O1 0.0252(11) 0.0348(12) 0.0337(13) -0.0005(9) -0.0014(9) -0.0071(9)
O2 0.0295(13) 0.086(2) 0.0425(15) -0.0058(13) -0.0042(11) -0.0127(12)
O3 0.0249(11) 0.0272(12) 0.0661(16) -0.0119(10) 0.0059(11) -0.0079(9)
O4 0.0396(13) 0.0203(12) 0.0829(18) -0.0008(11) 0.0096(13) -0.0089(10)
O1W 0.0242(11) 0.0243(11) 0.0475(14) -0.0009(10) 0.0010(10) -0.0047(9)
O2W 0.0262(12) 0.0285(13) 0.080(2) -0.0092(12) 0.0085(12) -0.0108(10)
N1 0.0289(15) 0.0544(19) 0.0442(19) 0.0035(15) 0.0041(13) -0.0107(14)
N2 0.0332(15) 0.0291(15) 0.063(2) -0.0103(14) 0.0088(16) -0.0121(13)
C1 0.0306(18) 0.0381(18) 0.038(2) -0.0017(14) -0.0022(15) -0.0021(14)
C2 0.0319(17) 0.052(2) 0.0343(19) 0.0032(15) -0.0018(14) -0.0086(15)
C3 0.048(2) 0.062(3) 0.051(2) -0.0086(19) 0.0003(18) -0.0037(19)
C4 0.054(3) 0.097(4) 0.054(3) -0.014(2) 0.007(2) -0.010(2)
C5 0.098(4) 0.109(4) 0.058(3) -0.034(3) -0.005(3) 0.007(3)
C6 0.116(4) 0.105(4) 0.052(3) -0.003(3) 0.014(3) -0.012(3)
C7 0.0293(16) 0.0260(17) 0.0398(18) -0.0005(13) -0.0038(14) -0.0074(13)
C8 0.0268(16) 0.0277(17) 0.050(2) -0.0068(14) 0.0035(15) -0.0049(13)
C9 0.050(2) 0.042(2) 0.059(2) -0.0140(18) 0.0099(19) -0.0107(17)
C10 0.061(3) 0.045(2) 0.073(3) -0.010(2) 0.022(2) -0.0106(19)
C11 0.056(3) 0.078(3) 0.099(4) -0.027(3) 0.014(3) -0.014(2)
C12 0.091(4) 0.112(4) 0.068(3) -0.017(3) 0.021(3) -0.006(3)

loop_
_atom_type_symbol
_atom_type_description
_atom_type_scat_dispersion_real
_atom_type_scat_dispersion_imag
_atom_type_scat_source
C C 0.0033 0.0016 'International Tables Vol C Tables 4.2.6.8 and 6.1.1.4'
H H 0.0000 0.0000 'International Tables Vol C Tables 4.2.6.8 and 6.1.1.4'
Ca Ca 0.2262 0.3064 'International Tables Vol C Tables 4.2.6.8 and 6.1.1.4'
N N 0.0061 0.0033 'International Tables Vol C Tables 4.2.6.8 and 6.1.1.4'
O O 0.0106 0.0060 'International Tables Vol C Tables 4.2.6.8 and 6.1.1.4'

loop_
_geom_angle_atom_site_label_1
_geom_angle_atom_site_label_2
_geom_angle_atom_site_label_3
_geom_angle
_geom_angle_site_symmetry_1
_geom_angle_site_symmetry_3
_geom_angle_publ_flag
O3 Ca O2W 150.01(8) . . ?
O3 Ca O1 80.43(7) . . ?
O2W Ca O1 76.62(8) . . ?
O3 Ca O1 82.70(7) . 2_656 ?
O2W Ca O1 72.05(8) . 2_656 ?
O1 Ca O1 71.98(8) . 2_656 ?
O3 Ca O1W 89.28(8) . 2_556 ?
O2W Ca O1W 101.68(9) . 2_556 ?
O1 Ca O1W 151.14(7) . 2_556 ?
O1 Ca O1W 80.04(7) 2_656 2_556 ?
O3 Ca O1W 137.92(7) . . ?
O2W Ca O1W 71.97(8) . . ?
O1 Ca O1W 131.78(7) . . ?
O1 Ca O1W 128.13(8) 2_656 . ?
O1W Ca O1W 72.14(8) 2_556 . ?
O3 Ca N2 65.00(8) . . ?
O2W Ca N2 144.73(9) . . ?
O1 Ca N2 122.96(9) . . ?
O1 Ca N2 138.79(8) 2_656 . ?
O1W Ca N2 74.92(10) 2_556 . ?
O1W Ca N2 73.69(8) . . ?
O3 Ca N1 99.37(9) . . ?
O2W Ca N1 87.69(10) . . ?
O1 Ca N1 63.99(8) . . ?
O1 Ca N1 134.73(8) 2_656 . ?
O1W Ca N1 144.77(8) 2_556 . ?
O1W Ca N1 78.93(8) . . ?
N2 Ca N1 78.04(11) . . ?
O3 Ca Ca 79.56(5) . 2_656 ?
O2W Ca Ca 70.51(6) . 2_656 ?
O1 Ca Ca 36.07(5) . 2_656 ?
O1 Ca Ca 35.91(5) 2_656 2_656 ?
O1W Ca Ca 115.67(6) 2_556 2_656 ?
O1W Ca Ca 142.49(6) . 2_656 ?
N2 Ca Ca 143.26(7) . 2_656 ?
N1 Ca Ca 99.51(7) . 2_656 ?
O3 Ca Ca 116.92(6) . 2_556 ?
O2W Ca Ca 86.15(7) . 2_556 ?
O1 Ca Ca 162.45(5) . 2_556 ?
O1 Ca Ca 106.05(5) 2_656 2_556 ?
O1W Ca Ca 36.19(5) 2_556 2_556 ?
O1W Ca Ca 35.95(5) . 2_556 ?
N2 Ca Ca 70.44(8) . 2_556 ?
N1 Ca Ca 112.63(7) . 2_556 ?
Ca Ca Ca 139.40(3) 2_656 2_556 ?
C1 O1 Ca 122.31(19) . . ?
C1 O1 Ca 128.60(19) . 2_656 ?
Ca O1 Ca 108.02(8) . 2_656 ?
C7 O3 Ca 127.03(19) . . ?
Ca O1W Ca 107.86(8) 2_556 . ?
C2 N1 Ca 113.5(2) . . ?
C8 N2 Ca 116.25(19) . . ?
O2 C1 O1 124.6(3) . . ?
O2 C1 C2 115.8(3) . . ?
O1 C1 C2 119.7(3) . . ?
N1 C2 C3 112.5(3) . . ?
N1 C2 C1 110.4(3) . . ?
C3 C2 C1 108.9(3) . . ?
C4 C3 C2 118.4(3) . . ?
C3 C4 C6 112.4(4) . . ?
C3 C4 C5 109.6(4) . . ?
C6 C4 C5 110.6(4) . . ?
O3 C7 O4 124.7(3) . . ?
O3 C7 C8 119.1(3) . . ?
O4 C7 C8 116.2(3) . . ?
N2 C8 C9 115.2(3) . . ?
N2 C8 C7 110.5(2) . . ?
C9 C8 C7 111.7(3) . . ?
C8 C9 C10 115.9(3) . . ?
C11 C10 C9 112.4(4) . . ?
C11 C10 C12 111.5(4) . . ?
C9 C10 C12 109.0(4) . . ?

loop_
_geom_bond_atom_site_label_1
_geom_bond_atom_site_label_2
_geom_bond_distance
_geom_bond_site_symmetry_2
_geom_bond_publ_flag
Ca O3 2.370(2) . ?
Ca O2W 2.434(2) . ?
Ca O1 2.480(2) . ?
Ca O1 2.489(2) 2_656 ?
Ca O1W 2.515(2) 2_556 ?
Ca O1W 2.530(2) . ?
Ca N2 2.582(3) . ?
Ca N1 2.583(3) . ?
Ca Ca 4.0203(13) 2_656 ?
Ca Ca 4.0778(13) 2_556 ?
O1 C1 1.256(4) . ?
O1 Ca 2.489(2) 2_656 ?
O2 C1 1.252(4) . ?
O3 C7 1.244(3) . ?
O4 C7 1.253(3) . ?
O1W Ca 2.515(2) 2_556 ?
N1 C2 1.466(4) . ?
N2 C8 1.461(4) . ?
C1 C2 1.520(4) . ?
C2 C3 1.511(5) . ?
C3 C4 1.511(5) . ?
C4 C6 1.518(6) . ?
C4 C5 1.525(6) . ?
C7 C8 1.535(4) . ?
C8 C9 1.501(5) . ?
C9 C10 1.533(5) . ?
C10 C11 1.500(6) . ?
C10 C12 1.535(6) . ?

loop_
_geom_torsion_atom_site_label_1
_geom_torsion_atom_site_label_2
_geom_torsion_atom_site_label_3
_geom_torsion_atom_site_label_4
_geom_torsion
_geom_torsion_site_symmetry_1
_geom_torsion_site_symmetry_2
_geom_torsion_site_symmetry_3
_geom_torsion_site_symmetry_4
_geom_torsion_publ_flag
O3 Ca O1 C1 83.7(2) . . . . ?
O2W Ca O1 C1 -115.7(2) . . . . ?
O1 Ca O1 C1 169.1(3) 2_656 . . . ?
O1W Ca O1 C1 154.3(2) 2_556 . . . ?
O1W Ca O1 C1 -65.5(2) . . . . ?
N2 Ca O1 C1 32.0(2) . . . . ?
N1 Ca O1 C1 -21.7(2) . . . . ?
Ca Ca O1 C1 169.1(3) 2_656 . . . ?
Ca Ca O1 C1 -104.6(3) 2_556 . . . ?
O3 Ca O1 Ca -85.37(9) . . . 2_656 ?
O2W Ca O1 Ca 75.19(9) . . . 2_656 ?
O1 Ca O1 Ca 0.0 2_656 . . 2_656 ?
O1W Ca O1 Ca -14.79(19) 2_556 . . 2_656 ?
O1W Ca O1 Ca 125.46(10) . . . 2_656 ?
N2 Ca O1 Ca -137.05(9) . . . 2_656 ?
N1 Ca O1 Ca 169.20(12) . . . 2_656 ?
Ca Ca O1 Ca 86.29(19) 2_556 . . 2_656 ?
O2W Ca O3 C7 172.4(2) . . . . ?
O1 Ca O3 C7 -147.2(3) . . . . ?
O1 Ca O3 C7 139.9(3) 2_656 . . . ?
O1W Ca O3 C7 59.9(3) 2_556 . . . ?
O1W Ca O3 C7 -2.0(3) . . . . ?
N2 Ca O3 C7 -13.8(3) . . . . ?
N1 Ca O3 C7 -85.8(3) . . . . ?
Ca Ca O3 C7 176.2(3) 2_656 . . . ?
Ca Ca O3 C7 35.6(3) 2_556 . . . ?
O3 Ca O1W Ca 67.87(14) . . . 2_556 ?
O2W Ca O1W Ca -109.19(11) . . . 2_556 ?
O1 Ca O1W Ca -161.07(8) . . . 2_556 ?
O1 Ca O1W Ca -61.06(12) 2_656 . . 2_556 ?
O1W Ca O1W Ca 0.0 2_556 . . 2_556 ?
N2 Ca O1W Ca 79.01(11) . . . 2_556 ?
N1 Ca O1W Ca 159.64(11) . . . 2_556 ?
Ca Ca O1W Ca -109.11(9) 2_656 . . 2_556 ?
O3 Ca N1 C2 -47.2(2) . . . . ?
O2W Ca N1 C2 103.5(2) . . . . ?
O1 Ca N1 C2 27.2(2) . . . . ?
O1 Ca N1 C2 41.8(3) 2_656 . . . ?
O1W Ca N1 C2 -149.4(2) 2_556 . . . ?
O1W Ca N1 C2 175.6(2) . . . . ?
N2 Ca N1 C2 -109.0(2) . . . . ?
Ca Ca N1 C2 33.7(2) 2_656 . . . ?
Ca Ca N1 C2 -171.7(2) 2_556 . . . ?
O3 Ca N2 C8 10.9(2) . . . . ?
O2W Ca N2 C8 -174.4(2) . . . . ?
O1 Ca N2 C8 69.5(3) . . . . ?
O1 Ca N2 C8 -30.9(3) 2_656 . . . ?
O1W Ca N2 C8 -85.5(3) 2_556 . . . ?
O1W Ca N2 C8 -160.9(3) . . . . ?
N1 Ca N2 C8 117.3(3) . . . . ?
Ca Ca N2 C8 27.4(3) 2_656 . . . ?
Ca Ca N2 C8 -123.2(3) 2_556 . . . ?
Ca O1 C1 O2 -167.8(2) . . . . ?
Ca O1 C1 O2 -1.1(5) 2_656 . . . ?
Ca O1 C1 C2 12.6(4) . . . . ?
Ca O1 C1 C2 179.3(2) 2_656 . . . ?
Ca N1 C2 C3 90.1(3) . . . . ?
Ca N1 C2 C1 -31.7(3) . . . . ?
O2 C1 C2 N1 -165.4(3) . . . . ?
O1 C1 C2 N1 14.2(4) . . . . ?
O2 C1 C2 C3 70.6(4) . . . . ?
O1 C1 C2 C3 -109.7(3) . . . . ?
N1 C2 C3 C4 67.5(4) . . . . ?
C1 C2 C3 C4 -169.8(3) . . . . ?
C2 C3 C4 C6 50.0(6) . . . . ?
C2 C3 C4 C5 173.5(4) . . . . ?
Ca O3 C7 O4 -164.8(2) . . . . ?
Ca O3 C7 C8 14.1(4) . . . . ?
Ca N2 C8 C9 -136.7(3) . . . . ?
Ca N2 C8 C7 -9.0(4) . . . . ?
O3 C7 C8 N2 -1.7(4) . . . . ?
O4 C7 C8 N2 177.3(3) . . . . ?
O3 C7 C8 C9 127.9(3) . . . . ?
O4 C7 C8 C9 -53.1(4) . . . . ?
N2 C8 C9 C10 -52.4(4) . . . . ?
C7 C8 C9 C10 -179.4(3) . . . . ?
C8 C9 C10 C11 -57.5(4) . . . . ?
C8 C9 C10 C12 178.3(4) . . . . ?
